data_4001716
loop_
_publ_author_name
'Cai, Zhengxu'
'Guo, Yunlong'
'Yang, Sifen'
'Peng, Qian'
'Luo, Hewei'
'Liu, Zitong'
'Zhang, Guanxin'
'Liu, Yunqi'
'Zhang, Deqing'

_publ_section_title
;
 New Donor--Acceptor--Donor Molecules with Pechmann Dye as the Core Moiety
 for Solution-Processed Good-Performance Organic Field-Effect Transistors
;
_journal_issue 3
_journal_name_full 'Chemistry of Materials'
_journal_page_first 471
_journal_paper_doi 10.1021/cm303793g
_journal_volume 25
_journal_year 2013
_chemical_formula_moiety 'C48 H50 N2 O2 S4'
_chemical_formula_sum 'C48 H50 N2 O2 S4'
_chemical_formula_weight 815.14
_chemical_name_systematic
; 
 ? 
;
_space_group_IT_number 2
_symmetry_cell_setting triclinic
_symmetry_space_group_name_Hall '-P 1'
_symmetry_space_group_name_H-M 'P -1'
_atom_sites_solution_hydrogens geom
_atom_sites_solution_primary direct
_atom_sites_solution_secondary difmap
_audit_creation_method SHELXL-97
_cell_angle_alpha 74.57(3)
_cell_angle_beta 84.40(3)
_cell_angle_gamma 62.82(3)
_cell_formula_units_Z 1
_cell_length_a 9.6290(19)
_cell_length_b 9.900(2)
_cell_length_c 12.559(3)
_cell_measurement_reflns_used 3812
_cell_measurement_temperature 173(2)
_cell_measurement_theta_max 27.4681
_cell_measurement_theta_min 2.3788
_cell_volume 1026.2(5)
_computing_cell_refinement 'CrystalClear (Rigaku Inc., 2008)'
_computing_data_collection 'CrystalClear (Rigaku Inc., 2008)'
_computing_data_reduction 'CrystalClear (Rigaku Inc., 2008)'
_computing_molecular_graphics
;
 Mercury: visualization and analysis of crystal structures, C. F. Macrae,
 P. R. Edgington, P. McCabe, E. Pidcock, G. P. Shields, R. Taylor,
 M. Towler and J. van de Streek, J. Appl. Cryst., 39, 453-457, 2006.
;
_computing_publication_material 'SHELX-97 (Sheldrick, 2008)'
_computing_structure_refinement 'SHELX-97 (Sheldrick, 2008)'
_computing_structure_solution 'SHELX-97 (Sheldrick, 2008)'
_diffrn_ambient_temperature 173(2)
_diffrn_detector_area_resol_mean 28.5714
_diffrn_measured_fraction_theta_full 0.994
_diffrn_measured_fraction_theta_max 0.994
_diffrn_measurement_device_type 'MM007HF + CCD (Saturn724+)'
_diffrn_measurement_method '\w scans at fixed \c = 45\%'
_diffrn_radiation_monochromator Confocal
_diffrn_radiation_source 'Rotating Anode'
_diffrn_radiation_type MoK\a
_diffrn_radiation_wavelength 0.71073
_diffrn_reflns_av_R_equivalents 0.0676
_diffrn_reflns_av_sigmaI/netI 0.0750
_diffrn_reflns_limit_h_max 11
_diffrn_reflns_limit_h_min -11
_diffrn_reflns_limit_k_max 11
_diffrn_reflns_limit_k_min -11
_diffrn_reflns_limit_l_max 14
_diffrn_reflns_limit_l_min -14
_diffrn_reflns_number 7735
_diffrn_reflns_theta_full 25.00
_diffrn_reflns_theta_max 25.00
_diffrn_reflns_theta_min 2.38
_exptl_absorpt_coefficient_mu 0.274
_exptl_absorpt_correction_T_max 1.0000
_exptl_absorpt_correction_T_min 0.4673
_exptl_absorpt_correction_type multi-scan
_exptl_absorpt_process_details 'CrystalClear (Rigaku Inc., 2008)'
_exptl_crystal_colour 'dark green'
_exptl_crystal_density_diffrn 1.319
_exptl_crystal_density_method 'not measured'
_exptl_crystal_description Platelet
_exptl_crystal_F_000 432
_exptl_crystal_size_max 0.42
_exptl_crystal_size_mid 0.23
_exptl_crystal_size_min 0.03
_refine_diff_density_max 0.363
_refine_diff_density_min -0.297
_refine_diff_density_rms 0.070
_refine_ls_extinction_method none
_refine_ls_goodness_of_fit_ref 1.112
_refine_ls_hydrogen_treatment constr
_refine_ls_matrix_type full
_refine_ls_number_parameters 340
_refine_ls_number_reflns 3593
_refine_ls_number_restraints 202
_refine_ls_restrained_S_all 1.126
_refine_ls_R_factor_all 0.1088
_refine_ls_R_factor_gt 0.0891
_refine_ls_shift/su_max 0.001
_refine_ls_shift/su_mean 0.000
_refine_ls_structure_factor_coef Fsqd
_refine_ls_weighting_details 'calc w=1/[\s^2^(Fo^2^)+(0.1034P)^2^+1.0510P] where P=(Fo^2^+2Fc^2^)/3'
_refine_ls_weighting_scheme calc
_refine_ls_wR_factor_gt 0.2173
_refine_ls_wR_factor_ref 0.2348
_reflns_number_gt 2874
_reflns_number_total 3593
_reflns_threshold_expression >2sigma(I)
_cod_data_source_file cm303793g_si_002.cif
_cod_data_source_block BTBPD
_cod_original_cell_volume 1026.2(4)
_cod_original_sg_symbol_H-M P-1
_cod_database_code 4001716

loop_
_symmetry_equiv_pos_as_xyz
'x, y, z'
'-x, -y, -z'

loop_
_atom_site_label
_atom_site_type_symbol
_atom_site_fract_x
_atom_site_fract_y
_atom_site_fract_z
_atom_site_U_iso_or_equiv
_atom_site_adp_type
_atom_site_occupancy
_atom_site_symmetry_multiplicity
_atom_site_calc_flag
_atom_site_refinement_flags
_atom_site_disorder_assembly
_atom_site_disorder_group
S1 S 0.09974(13) 0.30094(13) 0.13177(10) 0.0436(4) Uani 1 1 d . A .
S2 S -0.1033(4) 0.1328(3) 0.0819(3) 0.0468(9) Uani 0.536(6) 1 d PDU A 1
C7 C -0.2734(18) 0.2210(19) 0.2434(13) 0.067(6) Uani 0.536(6) 1 d PDU A 1
H7 H -0.3090 0.2636 0.3059 0.080 Uiso 0.536(6) 1 calc PR A 1
S2' S -0.3099(6) 0.2554(6) 0.2665(4) 0.0570(12) Uani 0.464(6) 1 d PDU A 2
C7' C -0.145(2) 0.149(2) 0.1114(14) 0.066(6) Uani 0.464(6) 1 d PDU A 2
H7' H -0.0685 0.1326 0.0557 0.079 Uiso 0.464(6) 1 calc PR A 2
O1 O 0.4511(4) 0.6883(4) 0.1332(3) 0.0556(9) Uani 1 1 d . A .
N1 N 0.2580(4) 0.6055(4) 0.1639(3) 0.0430(9) Uani 1 1 d . A .
C1 C -0.2415(5) 0.0708(5) 0.1276(4) 0.0487(11) Uani 1 1 d D . .
C2 C -0.2686(6) -0.0277(6) 0.0794(5) 0.0633(14) Uani 1 1 d . A .
H2 H -0.2093 -0.0618 0.0184 0.076 Uiso 1 1 calc R . .
C3 C -0.3816(6) -0.0751(6) 0.1208(5) 0.0612(14) Uani 1 1 d . . .
H3 H -0.3983 -0.1436 0.0891 0.073 Uiso 1 1 calc R A .
C4 C -0.4697(6) -0.0245(6) 0.2070(5) 0.0634(15) Uani 1 1 d . A .
H4 H -0.5459 -0.0598 0.2350 0.076 Uiso 1 1 calc R . .
C5 C -0.4500(6) 0.0775(7) 0.2544(4) 0.0626(14) Uani 1 1 d . . .
H5 H -0.5136 0.1139 0.3132 0.075 Uiso 1 1 calc R A .
C6 C -0.3341(6) 0.1262(5) 0.2139(4) 0.0489(11) Uani 1 1 d D A .
C8 C -0.1609(5) 0.2467(5) 0.1759(3) 0.0412(10) Uani 1 1 d D . .
C9 C -0.0877(5) 0.3464(5) 0.1763(3) 0.0388(10) Uani 1 1 d . A .
C10 C -0.1505(5) 0.4830(5) 0.2098(4) 0.0443(11) Uani 1 1 d . . .
H10 H -0.2529 0.5275 0.2373 0.053 Uiso 1 1 calc R A .
C11 C -0.0472(5) 0.5506(5) 0.1991(4) 0.0428(10) Uani 1 1 d . A .
H11 H -0.0732 0.6450 0.2194 0.051 Uiso 1 1 calc R . .
C12 C 0.0938(5) 0.4679(5) 0.1569(3) 0.0361(9) Uani 1 1 d . . .
C13 C 0.2264(5) 0.4999(5) 0.1243(3) 0.0376(9) Uani 1 1 d . A .
C14 C 0.3348(5) 0.4406(5) 0.0500(3) 0.0386(9) Uani 1 1 d . . .
H14 H 0.3398 0.3656 0.0138 0.046 Uiso 1 1 calc R A .
C15 C 0.4386(5) 0.5082(5) 0.0352(4) 0.0399(10) Uani 1 1 d . . .
C16 C 0.3906(5) 0.6116(5) 0.1133(4) 0.0420(10) Uani 1 1 d . . .
C17 C 0.1815(6) 0.6892(5) 0.2490(4) 0.0527(12) Uani 1 1 d D . .
H17A H 0.0690 0.7538 0.2290 0.063 Uiso 1 1 calc R A 1
H17B H 0.2260 0.7612 0.2504 0.063 Uiso 1 1 calc R A 1
C18 C 0.1992(10) 0.5766(11) 0.3702(7) 0.0572(19) Uani 0.622(9) 1 d PDU A 1
H18 H 0.1400 0.5161 0.3692 0.069 Uiso 0.622(9) 1 calc PR A 1
C19 C 0.3698(11) 0.4567(11) 0.4013(8) 0.070(2) Uani 0.622(9) 1 d PDU A 1
H19A H 0.4095 0.3964 0.3443 0.084 Uiso 0.622(9) 1 calc PR A 1
H19B H 0.4310 0.5155 0.3971 0.084 Uiso 0.622(9) 1 calc PR A 1
C20 C 0.4041(16) 0.3404(19) 0.5131(13) 0.084(4) Uani 0.622(9) 1 d PDU A 1
H20A H 0.3382 0.2867 0.5219 0.127 Uiso 0.622(9) 1 calc PR A 1
H20C H 0.3821 0.3960 0.5714 0.127 Uiso 0.622(9) 1 calc PR A 1
H20B H 0.5143 0.2631 0.5185 0.127 Uiso 0.622(9) 1 calc PR A 1
C21 C 0.1296(11) 0.6657(11) 0.4612(7) 0.064(2) Uani 0.622(9) 1 d PDU A 1
H21A H 0.1416 0.5887 0.5329 0.077 Uiso 0.622(9) 1 calc PR A 1
H21B H 0.1902 0.7219 0.4668 0.077 Uiso 0.622(9) 1 calc PR A 1
C22 C -0.0430(13) 0.7839(15) 0.4411(9) 0.077(3) Uani 0.622(9) 1 d PDU A 1
H22B H -0.0541 0.8762 0.3807 0.092 Uiso 0.622(9) 1 calc PR A 1
H22A H -0.1019 0.7353 0.4192 0.092 Uiso 0.622(9) 1 calc PR A 1
C23 C -0.1072(15) 0.8346(13) 0.5468(8) 0.080(3) Uani 0.622(9) 1 d PDU A 1
H23A H -0.1166 0.7467 0.6016 0.096 Uiso 0.622(9) 1 calc PR A 1
H23B H -0.0324 0.8581 0.5777 0.096 Uiso 0.622(9) 1 calc PR A 1
C24 C -0.2613(15) 0.9740(15) 0.5296(12) 0.103(4) Uani 0.622(9) 1 d PDU A 1
H24B H -0.2543 1.0596 0.4722 0.154 Uiso 0.622(9) 1 calc PR A 1
H24C H -0.2931 1.0067 0.5988 0.154 Uiso 0.622(9) 1 calc PR A 1
H24A H -0.3385 0.9481 0.5065 0.154 Uiso 0.622(9) 1 calc PR A 1
C18' C 0.2656(16) 0.6182(13) 0.3559(9) 0.051(3) Uani 0.378(9) 1 d PDU A 2
H18A H 0.3753 0.6041 0.3466 0.061 Uiso 0.378(9) 1 calc PR A 2
C19' C 0.2646(17) 0.4597(15) 0.3981(10) 0.050(3) Uani 0.378(9) 1 d PDU A 2
H19C H 0.3155 0.3955 0.3443 0.060 Uiso 0.378(9) 1 calc PR A 2
H19D H 0.1554 0.4749 0.4056 0.060 Uiso 0.378(9) 1 calc PR A 2
C20' C 0.352(2) 0.373(3) 0.5110(16) 0.065(5) Uani 0.378(9) 1 d PDU A 2
H20E H 0.4554 0.3700 0.5057 0.098 Uiso 0.378(9) 1 calc PR A 2
H20D H 0.3628 0.2661 0.5324 0.098 Uiso 0.378(9) 1 calc PR A 2
H20F H 0.2924 0.4290 0.5668 0.098 Uiso 0.378(9) 1 calc PR A 2
C21' C 0.1758(14) 0.7349(16) 0.4272(11) 0.051(3) Uani 0.378(9) 1 d PDU A 2
H21D H 0.2377 0.6991 0.4963 0.061 Uiso 0.378(9) 1 calc PR A 2
H21C H 0.1709 0.8378 0.3873 0.061 Uiso 0.378(9) 1 calc PR A 2
C22' C 0.0096(17) 0.760(2) 0.4585(14) 0.054(3) Uani 0.378(9) 1 d PDU A 2
H22D H 0.0116 0.6605 0.5032 0.065 Uiso 0.378(9) 1 calc PR A 2
H22C H -0.0550 0.7950 0.3908 0.065 Uiso 0.378(9) 1 calc PR A 2
C23' C -0.0622(18) 0.8853(19) 0.5253(14) 0.066(3) Uani 0.378(9) 1 d PDU A 2
H23D H 0.0115 0.8582 0.5860 0.080 Uiso 0.378(9) 1 calc PR A 2
H23C H -0.0778 0.9882 0.4766 0.080 Uiso 0.378(9) 1 calc PR A 2
C24' C -0.215(2) 0.898(3) 0.5728(16) 0.084(5) Uani 0.378(9) 1 d PDU A 2
H24D H -0.2860 0.9168 0.5136 0.126 Uiso 0.378(9) 1 calc PR A 2
H24F H -0.2620 0.9859 0.6082 0.126 Uiso 0.378(9) 1 calc PR A 2
H24E H -0.1985 0.8007 0.6278 0.126 Uiso 0.378(9) 1 calc PR A 2

loop_
_atom_site_aniso_label
_atom_site_aniso_U_11
_atom_site_aniso_U_22
_atom_site_aniso_U_33
_atom_site_aniso_U_23
_atom_site_aniso_U_13
_atom_site_aniso_U_12
S1 0.0405(6) 0.0433(7) 0.0623(7) -0.0201(5) 0.0066(5) -0.0289(5)
S2 0.0509(16) 0.0472(14) 0.0649(17) -0.0249(12) 0.0140(14) -0.0374(12)
C7 0.073(7) 0.064(7) 0.078(7) -0.030(4) 0.000(4) -0.035(5)
S2' 0.069(2) 0.071(2) 0.065(2) -0.0242(18) 0.0113(18) -0.057(2)
C7' 0.062(8) 0.069(8) 0.072(8) -0.011(4) 0.004(4) -0.037(5)
O1 0.058(2) 0.058(2) 0.079(2) -0.0313(18) 0.0133(17) -0.0446(18)
N1 0.048(2) 0.046(2) 0.054(2) -0.0199(18) 0.0074(17) -0.0341(18)
C1 0.044(3) 0.043(3) 0.067(3) -0.012(2) -0.004(2) -0.026(2)
C2 0.060(3) 0.058(3) 0.086(4) -0.036(3) 0.014(3) -0.031(3)
C3 0.059(3) 0.049(3) 0.092(4) -0.022(3) -0.014(3) -0.033(3)
C4 0.053(3) 0.057(3) 0.091(4) -0.003(3) -0.004(3) -0.041(3)
C5 0.060(3) 0.079(4) 0.068(3) -0.026(3) 0.019(3) -0.047(3)
C6 0.054(3) 0.047(3) 0.058(3) -0.013(2) 0.002(2) -0.034(2)
C8 0.045(2) 0.046(2) 0.048(2) -0.011(2) 0.001(2) -0.034(2)
C9 0.038(2) 0.045(2) 0.044(2) -0.0094(19) 0.0006(18) -0.028(2)
C10 0.037(2) 0.051(3) 0.057(3) -0.022(2) 0.005(2) -0.026(2)
C11 0.046(3) 0.042(2) 0.054(2) -0.018(2) 0.003(2) -0.029(2)
C12 0.040(2) 0.041(2) 0.041(2) -0.0125(18) -0.0009(18) -0.0279(19)
C13 0.040(2) 0.037(2) 0.049(2) -0.0093(18) -0.0066(19) -0.0276(19)
C14 0.039(2) 0.037(2) 0.053(2) -0.0143(19) 0.0009(19) -0.0254(19)
C15 0.040(2) 0.032(2) 0.054(2) -0.0090(19) -0.0033(19) -0.0215(19)
C16 0.042(2) 0.039(2) 0.056(3) -0.007(2) -0.005(2) -0.029(2)
C17 0.049(3) 0.051(3) 0.082(3) -0.037(3) 0.008(2) -0.032(2)
C18 0.057(4) 0.067(4) 0.067(3) -0.030(3) 0.003(3) -0.037(3)
C19 0.060(4) 0.078(4) 0.074(4) -0.023(3) 0.001(3) -0.030(3)
C20 0.065(7) 0.088(8) 0.089(7) -0.018(6) -0.003(6) -0.027(6)
C21 0.069(4) 0.066(4) 0.068(4) -0.028(3) 0.010(3) -0.035(3)
C22 0.079(4) 0.069(4) 0.068(4) -0.019(3) 0.020(4) -0.024(3)
C23 0.083(5) 0.071(4) 0.069(4) -0.018(4) 0.022(4) -0.024(4)
C24 0.100(7) 0.084(7) 0.086(7) -0.010(6) 0.022(6) -0.018(6)
C18' 0.057(5) 0.056(4) 0.052(4) -0.024(3) 0.012(3) -0.033(4)
C19' 0.053(5) 0.057(5) 0.053(4) -0.022(4) 0.008(4) -0.031(4)
C20' 0.060(9) 0.065(8) 0.058(7) -0.019(6) -0.001(7) -0.015(7)
C21' 0.060(5) 0.056(4) 0.054(4) -0.028(3) 0.009(3) -0.033(4)
C22' 0.062(5) 0.057(5) 0.057(4) -0.027(4) 0.005(4) -0.032(4)
C23' 0.069(5) 0.063(5) 0.064(5) -0.022(4) 0.009(4) -0.025(4)
C24' 0.077(8) 0.073(8) 0.075(8) -0.015(7) 0.010(7) -0.014(7)

loop_
_atom_type_symbol
_atom_type_description
_atom_type_scat_dispersion_real
_atom_type_scat_dispersion_imag
_atom_type_scat_source
C C 0.0033 0.0016 'International Tables Vol C Tables 4.2.6.8 and 6.1.1.4'
H H 0.0000 0.0000 'International Tables Vol C Tables 4.2.6.8 and 6.1.1.4'
N N 0.0061 0.0033 'International Tables Vol C Tables 4.2.6.8 and 6.1.1.4'
O O 0.0106 0.0060 'International Tables Vol C Tables 4.2.6.8 and 6.1.1.4'
S S 0.1246 0.1234 'International Tables Vol C Tables 4.2.6.8 and 6.1.1.4'

loop_
_geom_angle_atom_site_label_1
_geom_angle_atom_site_label_2
_geom_angle_atom_site_label_3
_geom_angle
_geom_angle_site_symmetry_1
C9 S1 C12 92.38(19) .
C1 S2 C8 90.2(3) .
C8 C7 C6 116.6(10) .
C8 C7 H7 121.7 .
C6 C7 H7 121.7 .
C6 S2' C8 89.3(3) .
C8 C7' C1 120.2(12) .
C8 C7' H7' 119.9 .
C1 C7' H7' 119.9 .
C16 N1 C13 108.5(3) .
C16 N1 C17 121.2(3) .
C13 N1 C17 130.1(3) .
C6 C1 C2 119.8(4) .
C6 C1 C7' 101.5(7) .
C2 C1 C7' 138.6(8) .
C6 C1 S2 117.7(4) .
C2 C1 S2 122.5(4) .
C7' C1 S2 16.2(6) .
C3 C2 C1 119.7(5) .
C3 C2 H2 120.1 .
C1 C2 H2 120.1 .
C4 C3 C2 120.8(4) .
C4 C3 H3 119.6 .
C2 C3 H3 119.6 .
C3 C4 C5 121.2(4) .
C3 C4 H4 119.4 .
C5 C4 H4 119.4 .
C4 C5 C6 119.0(5) .
C4 C5 H5 120.5 .
C6 C5 H5 120.5 .
C1 C6 C5 119.5(4) .
C1 C6 C7 104.8(7) .
C5 C6 C7 135.6(7) .
C1 C6 S2' 119.9(4) .
C5 C6 S2' 120.6(4) .
C7 C6 S2' 15.7(6) .
C7' C8 C7 96.5(8) .
C7' C8 C9 133.2(7) .
C7 C8 C9 130.3(6) .
C7' C8 S2' 109.0(7) .
C7 C8 S2' 13.4(6) .
C9 C8 S2' 117.6(3) .
C7' C8 S2 13.8(6) .
C7 C8 S2 110.2(6) .
C9 C8 S2 119.5(3) .
S2' C8 S2 122.8(3) .
C10 C9 C8 127.6(4) .
C10 C9 S1 110.9(3) .
C8 C9 S1 121.5(3) .
C9 C10 C11 112.8(4) .
C9 C10 H10 123.6 .
C11 C10 H10 123.6 .
C12 C11 C10 114.0(4) .
C12 C11 H11 123.0 .
C10 C11 H11 123.0 .
C11 C12 C13 132.4(4) .
C11 C12 S1 109.9(3) .
C13 C12 S1 117.6(3) .
C14 C13 N1 109.9(3) .
C14 C13 C12 126.2(3) .
N1 C13 C12 123.8(4) .
C13 C14 C15 109.1(4) .
C13 C14 H14 125.5 .
C15 C14 H14 125.5 .
C15 C15 C14 130.6(5) 2_665
C15 C15 C16 123.0(4) 2_665
C14 C15 C16 106.4(4) .
O1 C16 N1 124.2(4) .
O1 C16 C15 129.8(4) .
N1 C16 C15 106.0(3) .
N1 C17 C18' 114.4(6) .
N1 C17 C18 113.8(4) .
C18' C17 C18 33.3(5) .
N1 C17 H17A 108.8 .
C18' C17 H17A 131.8 .
C18 C17 H17A 108.8 .
N1 C17 H17B 108.8 .
C18' C17 H17B 77.9 .
C18 C17 H17B 108.8 .
H17A C17 H17B 107.7 .
C19 C18 C21 109.4(7) .
C19 C18 C17 112.1(7) .
C21 C18 C17 113.6(7) .
C19 C18 H18 107.1 .
C21 C18 H18 107.1 .
C17 C18 H18 107.1 .
C20 C19 C18 118.0(9) .
C20 C19 H19A 107.8 .
C18 C19 H19A 107.8 .
C20 C19 H19B 107.8 .
C18 C19 H19B 107.8 .
H19A C19 H19B 107.1 .
C22 C21 C18 113.9(8) .
C22 C21 H21A 108.8 .
C18 C21 H21A 108.8 .
C22 C21 H21B 108.8 .
C18 C21 H21B 108.8 .
H21A C21 H21B 107.7 .
C23 C22 C21 108.8(9) .
C23 C22 H22B 109.9 .
C21 C22 H22B 109.9 .
C23 C22 H22A 109.9 .
C21 C22 H22A 109.9 .
H22B C22 H22A 108.3 .
C24 C23 C22 112.9(10) .
C24 C23 H23A 109.0 .
C22 C23 H23A 109.0 .
C24 C23 H23B 109.0 .
C22 C23 H23B 109.0 .
H23A C23 H23B 107.8 .
C17 C18' C19' 105.9(10) .
C17 C18' C21' 105.4(9) .
C19' C18' C21' 114.5(10) .
C17 C18' H18A 110.3 .
C19' C18' H18A 110.3 .
C21' C18' H18A 110.3 .
C18' C19' C20' 110.4(14) .
C18' C19' H19C 109.6 .
C20' C19' H19C 109.6 .
C18' C19' H19D 109.6 .
C20' C19' H19D 109.6 .
H19C C19' H19D 108.1 .
C19' C20' H20E 109.5 .
C19' C20' H20D 109.5 .
H20E C20' H20D 109.5 .
C19' C20' H20F 109.5 .
H20E C20' H20F 109.5 .
H20D C20' H20F 109.5 .
C22' C21' C18' 117.6(10) .
C22' C21' H21D 107.9 .
C18' C21' H21D 107.9 .
C22' C21' H21C 107.9 .
C18' C21' H21C 107.9 .
H21D C21' H21C 107.2 .
C21' C22' C23' 109.6(11) .
C21' C22' H22D 109.7 .
C23' C22' H22D 109.7 .
C21' C22' H22C 109.7 .
C23' C22' H22C 109.7 .
H22D C22' H22C 108.2 .
C24' C23' C22' 112.1(14) .
C24' C23' H23D 109.2 .
C22' C23' H23D 109.2 .
C24' C23' H23C 109.2 .
C22' C23' H23C 109.2 .
H23D C23' H23C 107.9 .
C23' C24' H24D 109.5 .
C23' C24' H24F 109.5 .
H24D C24' H24F 109.5 .
C23' C24' H24E 109.5 .
H24D C24' H24E 109.5 .
H24F C24' H24E 109.5 .

loop_
_geom_bond_atom_site_label_1
_geom_bond_atom_site_label_2
_geom_bond_distance
_geom_bond_site_symmetry_2
S1 C9 1.722(4) .
S1 C12 1.738(4) .
S2 C1 1.700(5) .
S2 C8 1.728(5) .
C7 C8 1.384(14) .
C7 C6 1.445(13) .
C7 H7 0.9500 .
S2' C6 1.696(6) .
S2' C8 1.727(6) .
C7' C8 1.369(14) .
C7' C1 1.431(13) .
C7' H7' 0.9500 .
O1 C16 1.229(5) .
N1 C16 1.389(5) .
N1 C13 1.425(5) .
N1 C17 1.460(6) .
C1 C6 1.398(7) .
C1 C2 1.401(6) .
C2 C3 1.378(7) .
C2 H2 0.9500 .
C3 C4 1.364(8) .
C3 H3 0.9500 .
C4 C5 1.389(7) .
C4 H4 0.9500 .
C5 C6 1.410(6) .
C5 H5 0.9500 .
C8 C9 1.453(5) .
C9 C10 1.370(6) .
C10 C11 1.410(5) .
C10 H10 0.9500 .
C11 C12 1.367(6) .
C11 H11 0.9500 .
C12 C13 1.449(5) .
C13 C14 1.359(6) .
C14 C15 1.411(5) .
C14 H14 0.9500 .
C15 C15 1.379(8) 2_665
C15 C16 1.496(6) .
C17 C18' 1.463(12) .
C17 C18 1.600(10) .
C17 H17A 0.9900 .
C17 H17B 0.9900 .
C18 C19 1.535(11) .
C18 C21 1.543(10) .
C18 H18 1.0000 .
C19 C20 1.514(14) .
C19 H19A 0.9900 .
C19 H19B 0.9900 .
C20 H20A 0.9800 .
C20 H20C 0.9800 .
C20 H20B 0.9800 .
C21 C22 1.531(12) .
C21 H21A 0.9900 .
C21 H21B 0.9900 .
C22 C23 1.518(12) .
C22 H22B 0.9900 .
C22 H22A 0.9900 .
C23 C24 1.479(13) .
C23 H23A 0.9900 .
C23 H23B 0.9900 .
C24 H24B 0.9800 .
C24 H24C 0.9800 .
C24 H24A 0.9800 .
C18' C19' 1.520(14) .
C18' C21' 1.540(13) .
C18' H18A 1.0000 .
C19' C20' 1.542(16) .
C19' H19C 0.9900 .
C19' H19D 0.9900 .
C20' H20E 0.9800 .
C20' H20D 0.9800 .
C20' H20F 0.9800 .
C21' C22' 1.530(15) .
C21' H21D 0.9900 .
C21' H21C 0.9900 .
C22' C23' 1.540(15) .
C22' H22D 0.9900 .
C22' H22C 0.9900 .
C23' C24' 1.499(16) .
C23' H23D 0.9900 .
C23' H23C 0.9900 .
C24' H24D 0.9800 .
C24' H24F 0.9800 .
C24' H24E 0.9800 .

loop_
_geom_torsion_atom_site_label_1
_geom_torsion_atom_site_label_2
_geom_torsion_atom_site_label_3
_geom_torsion_atom_site_label_4
_geom_torsion
_geom_torsion_site_symmetry_1
_geom_torsion_site_symmetry_4
C8 C7' C1 C6 0.4(15) . .
C8 C7' C1 C2 175.9(8) . .
C8 C7' C1 S2 -176(4) . .
C8 S2 C1 C6 -1.1(4) . .
C8 S2 C1 C2 176.5(5) . .
C8 S2 C1 C7' 3(3) . .
C6 C1 C2 C3 -3.0(8) . .
C7' C1 C2 C3 -178.0(12) . .
S2 C1 C2 C3 179.5(4) . .
C1 C2 C3 C4 1.3(9) . .
C2 C3 C4 C5 0.9(9) . .
C3 C4 C5 C6 -1.5(9) . .
C2 C1 C6 C5 2.4(8) . .
C7' C1 C6 C5 179.0(9) . .
S2 C1 C6 C5 -179.9(4) . .
C2 C1 C6 C7 179.5(8) . .
C7' C1 C6 C7 -3.9(11) . .
S2 C1 C6 C7 -2.9(9) . .
C2 C1 C6 S2' -175.8(4) . .
C7' C1 C6 S2' 0.8(9) . .
S2 C1 C6 S2' 1.9(6) . .
C4 C5 C6 C1 -0.2(8) . .
C4 C5 C6 C7 -176.1(11) . .
C4 C5 C6 S2' 178.0(5) . .
C8 C7 C6 C1 7.0(14) . .
C8 C7 C6 C5 -176.7(7) . .
C8 C7 C6 S2' -158(4) . .
C8 S2' C6 C1 -1.4(5) . .
C8 S2' C6 C5 -179.6(5) . .
C8 S2' C6 C7 16(3) . .
C1 C7' C8 C7 3.4(16) . .
C1 C7' C8 C9 -176.4(7) . .
C1 C7' C8 S2' -1.3(16) . .
C1 C7' C8 S2 176(5) . .
C6 C7 C8 C7' -6.2(15) . .
C6 C7 C8 C9 173.7(7) . .
C6 C7 C8 S2' 154(5) . .
C6 C7 C8 S2 -8.1(15) . .
C6 S2' C8 C7' 1.4(9) . .
C6 S2' C8 C7 -20(3) . .
C6 S2' C8 C9 177.4(4) . .
C6 S2' C8 S2 0.6(4) . .
C1 S2 C8 C7' -3(3) . .
C1 S2 C8 C7 5.0(9) . .
C1 S2 C8 C9 -176.6(4) . .
C1 S2 C8 S2' 0.2(4) . .
C7' C8 C9 C10 150.6(11) . .
C7 C8 C9 C10 -29.2(12) . .
S2' C8 C9 C10 -24.2(7) . .
S2 C8 C9 C10 152.7(4) . .
C7' C8 C9 S1 -29.4(12) . .
C7 C8 C9 S1 150.7(10) . .
S2' C8 C9 S1 155.7(3) . .
S2 C8 C9 S1 -27.3(5) . .
C12 S1 C9 C10 -0.6(4) . .
C12 S1 C9 C8 179.5(4) . .
C8 C9 C10 C11 -179.9(4) . .
S1 C9 C10 C11 0.1(5) . .
C9 C10 C11 C12 0.5(6) . .
C10 C11 C12 C13 174.3(4) . .
C10 C11 C12 S1 -0.9(5) . .
C9 S1 C12 C11 0.8(3) . .
C9 S1 C12 C13 -175.2(3) . .
C16 N1 C13 C14 -0.4(5) . .
C17 N1 C13 C14 -175.5(4) . .
C16 N1 C13 C12 -178.1(4) . .
C17 N1 C13 C12 6.8(7) . .
C11 C12 C13 C14 -155.3(5) . .
S1 C12 C13 C14 19.6(6) . .
C11 C12 C13 N1 22.0(7) . .
S1 C12 C13 N1 -163.0(3) . .
N1 C13 C14 C15 -1.8(5) . .
C12 C13 C14 C15 175.8(4) . .
C13 C14 C15 C15 -176.2(6) . 2_665
C13 C14 C15 C16 3.1(5) . .
C13 N1 C16 O1 -177.3(4) . .
C17 N1 C16 O1 -1.7(7) . .
C13 N1 C16 C15 2.2(5) . .
C17 N1 C16 C15 177.9(4) . .
C15 C15 C16 O1 -4.4(9) 2_665 .
C14 C15 C16 O1 176.3(5) . .
C15 C15 C16 N1 176.1(5) 2_665 .
C14 C15 C16 N1 -3.3(5) . .
C16 N1 C17 C18' -73.8(7) . .
C13 N1 C17 C18' 100.8(7) . .
C16 N1 C17 C18 -110.4(5) . .
C13 N1 C17 C18 64.2(7) . .
N1 C17 C18 C19 50.7(8) . .
C18' C17 C18 C19 -47.9(10) . .
N1 C17 C18 C21 175.3(5) . .
C18' C17 C18 C21 76.7(11) . .
C21 C18 C19 C20 54.0(14) . .
C17 C18 C19 C20 -179.0(11) . .
C19 C18 C21 C22 -177.5(10) . .
C17 C18 C21 C22 56.5(11) . .
C18 C21 C22 C23 166.7(9) . .
C21 C22 C23 C24 166.9(11) . .
N1 C17 C18' C19' -65.0(11) . .
C18 C17 C18' C19' 31.7(8) . .
N1 C17 C18' C21' 173.3(7) . .
C18 C17 C18' C21' -90.0(13) . .
C17 C18' C19' C20' 179.7(12) . .
C21' C18' C19' C20' -64.7(17) . .
C17 C18' C21' C22' 66.1(15) . .
C19' C18' C21' C22' -49.9(18) . .
C18' C21' C22' C23' -177.7(13) . .
C21' C22' C23' C24' -171.4(15) . .
